data_7247877
loop_
_publ_author_name
'Chen, Chia-Ling'
'Wang, Song-Wei'
'Zhong, Shih-Ying'
'Chen, Jhy-Der'

_publ_section_title
;
 Cd(ii) coordination polymers constructed from tris-pyridyl-tris-amide and
 polycarboxylic acid: synthesis, structures and sensing properties
;
_journal_issue 4
_journal_name_full CrystEngComm
_journal_page_first 431
_journal_page_last 438
_journal_paper_doi 10.1039/D3CE01096A
_journal_volume 26
_journal_year 2024
_chemical_formula_sum 'C43 H40 Cd2 N6 O15'
_chemical_formula_weight 1105.61
_space_group_crystal_system triclinic
_space_group_IT_number 2
_space_group_name_Hall '-P 1'
_space_group_name_H-M_alt 'P -1'
_atom_sites_solution_hydrogens mixed
_audit_creation_method SHELXL-2018/3
_audit_update_record
;
2023-11-01 deposited with the CCDC.	2023-12-18 downloaded from the CCDC.
;
_cell_angle_alpha 94.3066(7)
_cell_angle_beta 95.3186(6)
_cell_angle_gamma 107.1061(6)
_cell_formula_units_Z 2
_cell_length_a 9.92970(10)
_cell_length_b 10.52280(10)
_cell_length_c 21.8433(3)
_cell_measurement_reflns_used 9805
_cell_measurement_temperature 299(2)
_cell_measurement_theta_max 28.32
_cell_measurement_theta_min 2.46
_cell_volume 2159.41(4)
_computing_cell_refinement 'Bruker SAINT'
_computing_data_collection 'Bruker APEX2'
_computing_data_reduction 'Bruker SAINT'
_computing_molecular_graphics 'Bruker SHELXTL'
_computing_publication_material 'Bruker SHELXTL'
_computing_structure_refinement 'SHELXL-2018/3 (Sheldrick, 2018)'
_computing_structure_solution 'SHELXS-97 (Sheldrick 2008)'
_diffrn_ambient_temperature 299(2)
_diffrn_measured_fraction_theta_full 0.997
_diffrn_measured_fraction_theta_max 0.985
_diffrn_measurement_device_type 'Bruker APEX-II CCD'
_diffrn_measurement_method '\f and \w scans'
_diffrn_radiation_type MoK\a
_diffrn_radiation_wavelength 0.71073
_diffrn_reflns_av_R_equivalents 0.0343
_diffrn_reflns_av_unetI/netI 0.0472
_diffrn_reflns_Laue_measured_fraction_full 0.997
_diffrn_reflns_Laue_measured_fraction_max 0.985
_diffrn_reflns_limit_h_max 10
_diffrn_reflns_limit_h_min -13
_diffrn_reflns_limit_k_max 14
_diffrn_reflns_limit_k_min -14
_diffrn_reflns_limit_l_max 29
_diffrn_reflns_limit_l_min -28
_diffrn_reflns_number 37711
_diffrn_reflns_point_group_measured_fraction_full 0.997
_diffrn_reflns_point_group_measured_fraction_max 0.985
_diffrn_reflns_theta_full 25.242
_diffrn_reflns_theta_max 28.364
_diffrn_reflns_theta_min 1.884
_exptl_absorpt_coefficient_mu 1.064
_exptl_absorpt_correction_T_max 0.7457
_exptl_absorpt_correction_T_min 0.6656
_exptl_absorpt_correction_type multi-scan
_exptl_absorpt_process_details 'sadabs v2008/1(bruker axs, 2008)'
_exptl_crystal_colour colourless
_exptl_crystal_density_diffrn 1.700
_exptl_crystal_description block
_exptl_crystal_F_000 1112
_exptl_crystal_size_max 0.300
_exptl_crystal_size_mid 0.200
_exptl_crystal_size_min 0.100
_refine_diff_density_max 0.396
_refine_diff_density_min -0.530
_refine_diff_density_rms 0.087
_refine_ls_extinction_method none
_refine_ls_goodness_of_fit_ref 1.014
_refine_ls_hydrogen_treatment constr
_refine_ls_matrix_type full
_refine_ls_number_parameters 595
_refine_ls_number_reflns 10631
_refine_ls_number_restraints 0
_refine_ls_restrained_S_all 1.014
_refine_ls_R_factor_all 0.0539
_refine_ls_R_factor_gt 0.0346
_refine_ls_shift/su_max 0.001
_refine_ls_shift/su_mean 0.000
_refine_ls_structure_factor_coef Fsqd
_refine_ls_weighting_details 'w=1/[\s^2^(Fo^2^)+(0.0229P)^2^+1.3367P] where P=(Fo^2^+2Fc^2^)/3'
_refine_ls_weighting_scheme calc
_refine_ls_wR_factor_gt 0.0626
_refine_ls_wR_factor_ref 0.0687
_reflns_Friedel_coverage 0.000
_reflns_number_gt 8171
_reflns_number_total 10631
_reflns_threshold_expression 'I > 2\s(I)'
_cod_data_source_file d3ce01096a2.cif
_cod_data_source_block 1
_cod_depositor_comments
;
The following automatic conversions were performed:

data item '_exptl_absorpt_correction_type' value 'multi_scan' was
changed to 'multi-scan' in accordance with the
/home/data/users/saulius/crontab/automatic-downloads/rss-feeds/RSC/lib/dictionaries/cif_core.dic
dictionary named 'cif_core.dic' version 2.4.2 last updated on
2011-04-26.

Automatic conversion script
Id: cif_fix_values 8170 2020-07-09 18:12:32Z antanas 

 Adding full bibliography for 7247877--7247879.cif.
;
_cod_database_code 7247877
_shelx_shelxl_version_number 2018/3
_shelx_space_group_comment
; 
The symmetry employed for this shelxl refinement is uniquely defined 
by the following loop, which should always be used as a source of 
symmetry information in preference to the above space-group names. 
They are only intended as comments. 
;
_shelx_estimated_absorpt_t_min 0.741
_shelx_estimated_absorpt_t_max 0.901

loop_
_space_group_symop_operation_xyz
'x, y, z'
'-x, -y, -z'

loop_
_atom_site_label
_atom_site_type_symbol
_atom_site_fract_x
_atom_site_fract_y
_atom_site_fract_z
_atom_site_U_iso_or_equiv
_atom_site_adp_type
_atom_site_occupancy
_atom_site_site_symmetry_order
_atom_site_calc_flag
_atom_site_refinement_flags_posn
_atom_site_refinement_flags_adp
_atom_site_refinement_flags_occupancy
_atom_site_disorder_assembly
_atom_site_disorder_group
Cd1 Cd 1.56907(2) 0.28271(2) 0.47959(2) 0.02325(5) Uani 1 1 d . . . . .
Cd2 Cd 1.51657(2) 0.88844(2) 0.07392(2) 0.02627(6) Uani 1 1 d . . . . .
O1 O 2.0323(3) 0.24091(19) 0.24869(10) 0.0525(6) Uani 1 1 d . . . . .
O2 O 1.8299(2) 0.4403(2) 0.07966(9) 0.0484(6) Uani 1 1 d . . . . .
O3 O 2.3410(2) 0.85082(18) 0.31768(9) 0.0373(5) Uani 1 1 d . . . . .
O4 O 1.5260(2) 0.41020(18) 0.40561(8) 0.0336(4) Uani 1 1 d . . . . .
O5 O 1.7588(2) 0.5065(2) 0.42262(9) 0.0401(5) Uani 1 1 d . . . . .
O6 O 1.4629(2) 0.74002(18) 0.14771(9) 0.0363(5) Uani 1 1 d . . . . .
O7 O 1.6938(2) 0.83758(19) 0.15463(8) 0.0355(5) Uani 1 1 d . . . . .
O8 O 1.36494(19) 0.07499(18) 0.45871(9) 0.0358(5) Uani 1 1 d . . . . .
O9 O 1.34614(19) 0.25621(18) 0.50915(9) 0.0378(5) Uani 1 1 d . . . . .
O10 O 1.2741(2) 0.8619(2) 0.06213(9) 0.0419(5) Uani 1 1 d . . . . .
O11 O 1.3398(2) 0.93847(19) -0.02499(10) 0.0445(5) Uani 1 1 d . . . . .
O12 O 1.6703(2) 0.19372(18) 0.55933(8) 0.0357(5) Uani 1 1 d . . . . .
H12B H 1.647087 0.109019 0.552475 0.043 Uiso 1 1 d R U . . .
H12C H 1.643997 0.214389 0.593645 0.043 Uiso 1 1 d R U . . .
O13 O 1.6662(2) 0.48004(17) 0.54405(8) 0.0346(5) Uani 1 1 d . . . . .
H13C H 1.601627 0.494565 0.563927 0.042 Uiso 1 1 d R U . . .
H13D H 1.692716 0.543735 0.521847 0.042 Uiso 1 1 d R U . . .
N1 N 1.6925(2) 0.1772(2) 0.42062(10) 0.0252(5) Uani 1 1 d . . . . .
N2 N 2.0792(2) 0.3606(2) 0.34164(11) 0.0310(5) Uani 1 1 d . . . . .
H2A H 2.104181 0.439004 0.361690 0.037 Uiso 1 1 calc R U . . .
N3 N 1.9594(2) 0.6408(2) 0.05690(10) 0.0308(5) Uani 1 1 d . . . . .
H3A H 2.020422 0.716998 0.069947 0.037 Uiso 1 1 calc R U . . .
N4 N 1.5808(2) 0.7438(2) 0.00834(10) 0.0287(5) Uani 1 1 d . . . . .
N5 N 2.2090(2) 0.9544(2) 0.26295(10) 0.0284(5) Uani 1 1 d . . . . .
H5A H 2.128853 0.945740 0.241706 0.034 Uiso 1 1 calc R U . . .
N6 N 2.5332(2) 1.0602(2) 0.15080(11) 0.0337(5) Uani 1 1 d . . . . .
C1 C 1.8308(3) 0.2310(2) 0.41631(12) 0.0254(6) Uani 1 1 d . . . . .
H1A H 1.878372 0.312218 0.439608 0.030 Uiso 1 1 calc R U . . .
C2 C 1.9069(3) 0.1732(2) 0.37931(12) 0.0253(6) Uani 1 1 d . . . . .
C3 C 1.8352(3) 0.0519(3) 0.34556(13) 0.0341(7) Uani 1 1 d . . . . .
H3B H 1.882407 0.009119 0.320170 0.041 Uiso 1 1 calc R U . . .
C4 C 1.6929(3) -0.0053(3) 0.34986(14) 0.0409(8) Uani 1 1 d . . . . .
H4A H 1.643262 -0.087123 0.327553 0.049 Uiso 1 1 calc R U . . .
C5 C 1.6254(3) 0.0598(3) 0.38737(13) 0.0328(7) Uani 1 1 d . . . . .
H5B H 1.529235 0.020878 0.389798 0.039 Uiso 1 1 calc R U . . .
C6 C 2.0616(3) 0.2444(3) 0.37577(13) 0.0316(6) Uani 1 1 d . . . . .
H6B H 2.110710 0.272620 0.417295 0.038 Uiso 1 1 calc R U . . .
H6C H 2.104185 0.183050 0.355666 0.038 Uiso 1 1 calc R U . . .
C7 C 2.0576(3) 0.3485(3) 0.28021(14) 0.0308(6) Uani 1 1 d . . . . .
C8 C 2.0667(3) 0.4734(2) 0.24980(12) 0.0259(6) Uani 1 1 d . . . . .
C9 C 2.0006(3) 0.4609(3) 0.19001(12) 0.0284(6) Uani 1 1 d . . . . .
H9A H 1.953427 0.376012 0.170053 0.034 Uiso 1 1 calc R U . . .
C10 C 2.0029(3) 0.5719(2) 0.15920(12) 0.0249(6) Uani 1 1 d . . . . .
C11 C 2.0766(3) 0.6987(2) 0.18865(12) 0.0265(6) Uani 1 1 d . . . . .
H11A H 2.080024 0.773942 0.168351 0.032 Uiso 1 1 calc R U . . .
C12 C 2.1450(3) 0.7128(2) 0.24845(12) 0.0246(6) Uani 1 1 d . . . . .
C13 C 2.1399(3) 0.6008(2) 0.27882(12) 0.0272(6) Uani 1 1 d . . . . .
H13B H 2.185583 0.610695 0.318814 0.033 Uiso 1 1 calc R U . . .
C14 C 1.9237(3) 0.5464(3) 0.09552(13) 0.0293(6) Uani 1 1 d . . . . .
C15 C 1.8945(3) 0.6139(3) -0.00719(12) 0.0356(7) Uani 1 1 d . . . . .
H15A H 1.885124 0.521874 -0.021602 0.043 Uiso 1 1 calc R U . . .
H15B H 1.958594 0.670656 -0.031881 0.043 Uiso 1 1 calc R U . . .
C16 C 1.7509(3) 0.6352(3) -0.01904(12) 0.0284(6) Uani 1 1 d . . . . .
C17 C 1.6592(4) 0.5695(3) -0.07053(15) 0.0535(9) Uani 1 1 d . . . . .
H17A H 1.684317 0.509588 -0.097271 0.064 Uiso 1 1 calc R U . . .
C18 C 1.5310(4) 0.5923(4) -0.08232(17) 0.0690(12) Uani 1 1 d . . . . .
H18A H 1.468833 0.548522 -0.117145 0.083 Uiso 1 1 calc R U . . .
C19 C 1.4949(3) 0.6809(3) -0.04203(15) 0.0468(8) Uani 1 1 d . . . . .
H19A H 1.408142 0.696974 -0.050404 0.056 Uiso 1 1 calc R U . . .
C20 C 1.7056(3) 0.7195(3) 0.01937(12) 0.0289(6) Uani 1 1 d . . . . .
H20A H 1.764958 0.762167 0.055120 0.035 Uiso 1 1 calc R U . . .
C21 C 2.2385(3) 0.8454(2) 0.27974(12) 0.0252(6) Uani 1 1 d . . . . .
C22 C 2.3085(3) 1.0871(2) 0.27957(13) 0.0308(6) Uani 1 1 d . . . . .
H22A H 2.347581 1.095278 0.322566 0.037 Uiso 1 1 calc R U . . .
H22B H 2.258129 1.152856 0.275409 0.037 Uiso 1 1 calc R U . . .
C23 C 2.4287(3) 1.1171(2) 0.23986(12) 0.0285(6) Uani 1 1 d . . . . .
C24 C 2.5431(3) 1.2309(3) 0.25441(16) 0.0513(9) Uani 1 1 d . . . . .
H24A H 2.548302 1.288684 0.289545 0.062 Uiso 1 1 calc R U . . .
C25 C 2.6488(4) 1.2586(3) 0.21695(18) 0.0670(12) Uani 1 1 d . . . . .
H25A H 2.725423 1.335907 0.226146 0.080 Uiso 1 1 calc R U . . .
C26 C 2.6412(3) 1.1716(3) 0.16572(16) 0.0501(9) Uani 1 1 d . . . . .
H26A H 2.713891 1.191199 0.140686 0.060 Uiso 1 1 calc R U . . .
C27 C 2.4296(3) 1.0353(3) 0.18786(12) 0.0313(6) Uani 1 1 d . . . . .
H27A H 2.353705 0.957614 0.177669 0.038 Uiso 1 1 calc R U . . .
C28 C 1.6416(3) 0.4894(3) 0.39226(12) 0.0279(6) Uani 1 1 d . . . . .
C29 C 1.6302(3) 0.5606(2) 0.33559(12) 0.0266(6) Uani 1 1 d . . . . .
C30 C 1.4979(3) 0.5546(3) 0.30656(14) 0.0384(7) Uani 1 1 d . . . . .
H30A H 1.416551 0.507765 0.322722 0.046 Uiso 1 1 calc R U . . .
C31 C 1.4855(3) 0.6172(3) 0.25407(14) 0.0368(7) Uani 1 1 d . . . . .
H31A H 1.395844 0.611457 0.235006 0.044 Uiso 1 1 calc R U . . .
C32 C 1.6047(3) 0.6883(2) 0.22948(12) 0.0269(6) Uani 1 1 d . . . . .
C33 C 1.7374(3) 0.6933(3) 0.25775(12) 0.0320(6) Uani 1 1 d . . . . .
H33A H 1.818426 0.739340 0.241180 0.038 Uiso 1 1 calc R U . . .
C34 C 1.7502(3) 0.6301(3) 0.31050(12) 0.0315(6) Uani 1 1 d . . . . .
H34A H 1.839730 0.634475 0.329159 0.038 Uiso 1 1 calc R U . . .
C35 C 1.5866(3) 0.7601(3) 0.17347(12) 0.0282(6) Uani 1 1 d . . . . .
C36 C 1.2938(3) 0.1362(3) 0.48674(12) 0.0254(6) Uani 1 1 d . . . . .
C37 C 1.1416(3) 0.0657(2) 0.49345(12) 0.0231(5) Uani 1 1 d . . . . .
C38 C 1.0671(3) -0.0532(3) 0.45684(12) 0.0289(6) Uani 1 1 d . . . . .
H38A H 1.111925 -0.089155 0.427605 0.043 Uiso 1 1 calc R U . . .
C39 C 0.9276(3) -0.1178(3) 0.46361(13) 0.0290(6) Uani 1 1 d . . . . .
H39A H 0.879567 -0.197310 0.439069 0.043 Uiso 1 1 calc R U . . .
C40 C 1.2549(3) 0.9177(3) 0.01493(13) 0.0297(6) Uani 1 1 d . . . . .
C41 C 1.1224(3) 0.9596(3) 0.00665(12) 0.0285(6) Uani 1 1 d . . . . .
C42 C 1.0566(3) 0.9641(3) -0.05148(13) 0.0346(7) Uani 1 1 d . . . . .
H42A H 1.094308 0.940532 -0.086451 0.052 Uiso 1 1 calc R U . . .
C43 C 0.9350(3) 1.0034(3) -0.05813(13) 0.0341(7) Uani 1 1 d . . . . .
H43A H 0.891394 1.005076 -0.097505 0.051 Uiso 1 1 calc R U . . .
O14 O 2.0476(2) 0.5790(2) 0.42193(12) 0.0695(8) Uani 1 1 d . . . . .
H14C H 2.106713 0.645852 0.443858 0.083 Uiso 1 1 d R U . . .
H14D H 1.964343 0.582932 0.425408 0.083 Uiso 1 1 d R U . . .
O15 O 1.9636(2) 0.97767(19) 0.20026(9) 0.0438(5) Uani 1 1 d . . . . .
H15C H 1.877919 0.932393 0.187972 0.053 Uiso 1 1 d R U . . .
H15D H 1.966279 1.057993 0.210542 0.053 Uiso 1 1 d R U . . .

loop_
_atom_site_aniso_label
_atom_site_aniso_U_11
_atom_site_aniso_U_22
_atom_site_aniso_U_33
_atom_site_aniso_U_23
_atom_site_aniso_U_13
_atom_site_aniso_U_12
Cd1 0.02005(10) 0.02216(10) 0.02856(11) 0.00380(8) 0.00437(8) 0.00726(8)
Cd2 0.02756(11) 0.03035(11) 0.02710(11) 0.00752(8) 0.00802(9) 0.01578(9)
O1 0.0812(17) 0.0229(11) 0.0500(14) 0.0006(10) 0.0051(12) 0.0125(11)
O2 0.0402(12) 0.0443(13) 0.0440(13) 0.0001(10) -0.0099(10) -0.0069(10)
O3 0.0397(12) 0.0306(11) 0.0341(11) 0.0010(9) -0.0095(10) 0.0043(9)
O4 0.0351(11) 0.0315(11) 0.0372(11) 0.0150(9) 0.0092(9) 0.0104(9)
O5 0.0315(11) 0.0556(13) 0.0407(12) 0.0179(10) 0.0045(10) 0.0214(10)
O6 0.0355(11) 0.0379(11) 0.0354(11) 0.0114(9) -0.0027(9) 0.0113(9)
O7 0.0374(11) 0.0390(11) 0.0290(11) 0.0108(9) 0.0045(9) 0.0078(9)
O8 0.0243(10) 0.0309(10) 0.0533(13) 0.0007(9) 0.0161(9) 0.0076(8)
O9 0.0235(10) 0.0288(11) 0.0587(13) -0.0008(10) 0.0128(9) 0.0032(8)
O10 0.0437(12) 0.0619(14) 0.0324(11) 0.0109(10) 0.0007(10) 0.0347(11)
O11 0.0342(11) 0.0399(12) 0.0696(15) 0.0187(11) 0.0266(11) 0.0178(10)
O12 0.0485(12) 0.0270(10) 0.0335(11) 0.0041(8) 0.0039(10) 0.0146(9)
O13 0.0361(11) 0.0291(10) 0.0364(11) 0.0005(9) 0.0044(9) 0.0072(9)
N1 0.0222(11) 0.0240(11) 0.0295(12) 0.0020(9) 0.0063(10) 0.0066(9)
N2 0.0333(13) 0.0215(11) 0.0382(14) 0.0097(10) 0.0097(11) 0.0051(10)
N3 0.0345(13) 0.0306(12) 0.0274(12) -0.0014(10) -0.0031(11) 0.0131(11)
N4 0.0287(12) 0.0304(12) 0.0289(12) 0.0033(10) 0.0017(10) 0.0126(10)
N5 0.0287(12) 0.0215(11) 0.0335(13) 0.0013(10) 0.0036(10) 0.0056(10)
N6 0.0354(13) 0.0286(13) 0.0375(14) 0.0016(11) 0.0115(11) 0.0087(11)
C1 0.0247(13) 0.0205(13) 0.0299(15) 0.0018(11) 0.0044(12) 0.0051(11)
C2 0.0258(13) 0.0228(13) 0.0297(15) 0.0115(11) 0.0061(12) 0.0080(11)
C3 0.0370(16) 0.0299(15) 0.0380(17) -0.0019(13) 0.0169(14) 0.0118(13)
C4 0.0399(18) 0.0305(16) 0.0453(18) -0.0123(14) 0.0076(15) 0.0028(14)
C5 0.0263(14) 0.0291(15) 0.0388(17) -0.0002(13) 0.0061(13) 0.0024(12)
C6 0.0258(14) 0.0287(15) 0.0439(17) 0.0177(13) 0.0118(13) 0.0083(12)
C7 0.0262(14) 0.0243(14) 0.0420(18) 0.0076(13) 0.0068(13) 0.0059(12)
C8 0.0228(13) 0.0211(13) 0.0328(15) 0.0052(11) 0.0059(12) 0.0040(11)
C9 0.0247(14) 0.0218(13) 0.0349(16) -0.0017(12) 0.0048(12) 0.0020(11)
C10 0.0183(12) 0.0275(14) 0.0271(14) 0.0007(11) 0.0021(11) 0.0049(11)
C11 0.0289(14) 0.0222(13) 0.0288(14) 0.0039(11) 0.0051(12) 0.0076(11)
C12 0.0235(13) 0.0203(13) 0.0279(14) 0.0022(11) 0.0053(11) 0.0028(11)
C13 0.0262(14) 0.0263(14) 0.0268(14) 0.0039(11) 0.0037(11) 0.0042(11)
C14 0.0239(14) 0.0311(15) 0.0327(16) -0.0021(13) 0.0020(12) 0.0098(12)
C15 0.0417(17) 0.0432(17) 0.0279(15) -0.0014(13) 0.0032(13) 0.0233(15)
C16 0.0346(15) 0.0295(14) 0.0247(14) 0.0005(11) 0.0013(12) 0.0165(12)
C17 0.055(2) 0.059(2) 0.047(2) -0.0271(17) -0.0103(18) 0.0320(18)
C18 0.057(2) 0.082(3) 0.064(2) -0.042(2) -0.031(2) 0.038(2)
C19 0.0353(17) 0.0502(19) 0.053(2) -0.0092(16) -0.0135(16) 0.0191(15)
C20 0.0289(14) 0.0347(15) 0.0243(14) -0.0015(12) 0.0003(12) 0.0135(12)
C21 0.0259(14) 0.0238(14) 0.0239(14) 0.0025(11) 0.0061(12) 0.0035(11)
C22 0.0342(15) 0.0213(13) 0.0351(16) -0.0037(12) 0.0076(13) 0.0063(12)
C23 0.0297(14) 0.0222(13) 0.0326(15) 0.0001(12) 0.0039(12) 0.0070(11)
C24 0.051(2) 0.0336(17) 0.055(2) -0.0171(15) 0.0164(17) -0.0073(15)
C25 0.049(2) 0.046(2) 0.082(3) -0.021(2) 0.026(2) -0.0202(17)
C26 0.0385(18) 0.0424(19) 0.063(2) 0.0001(17) 0.0215(17) -0.0014(15)
C27 0.0305(15) 0.0254(14) 0.0347(16) -0.0007(12) 0.0075(13) 0.0032(12)
C28 0.0367(16) 0.0258(14) 0.0272(15) 0.0062(12) 0.0112(13) 0.0157(13)
C29 0.0294(14) 0.0252(14) 0.0284(14) 0.0048(11) 0.0043(12) 0.0123(12)
C30 0.0308(16) 0.0456(18) 0.0434(18) 0.0240(15) 0.0101(14) 0.0121(14)
C31 0.0244(15) 0.0475(18) 0.0418(18) 0.0146(14) 0.0017(13) 0.0142(14)
C32 0.0317(15) 0.0258(14) 0.0255(14) 0.0023(11) 0.0025(12) 0.0127(12)
C33 0.0292(15) 0.0356(16) 0.0321(16) 0.0095(13) 0.0090(13) 0.0080(13)
C34 0.0269(14) 0.0358(16) 0.0329(16) 0.0101(13) 0.0015(12) 0.0106(12)
C35 0.0373(16) 0.0239(14) 0.0253(14) 0.0006(11) 0.0035(13) 0.0130(12)
C36 0.0205(13) 0.0266(14) 0.0307(15) 0.0110(12) 0.0072(11) 0.0064(11)
C37 0.0178(12) 0.0234(13) 0.0300(14) 0.0091(11) 0.0039(11) 0.0074(10)
C38 0.0241(14) 0.0305(15) 0.0343(15) 0.0019(12) 0.0102(12) 0.0102(12)
C39 0.0210(13) 0.0255(14) 0.0383(16) -0.0017(12) 0.0058(12) 0.0045(11)
C40 0.0229(13) 0.0287(14) 0.0395(17) 0.0016(13) 0.0014(13) 0.0121(12)
C41 0.0257(14) 0.0362(15) 0.0290(15) 0.0114(12) 0.0060(12) 0.0149(12)
C42 0.0354(16) 0.0505(18) 0.0284(15) 0.0103(13) 0.0140(13) 0.0242(14)
C43 0.0322(15) 0.0502(18) 0.0254(15) 0.0089(13) 0.0026(13) 0.0203(14)
O14 0.0372(13) 0.0596(16) 0.104(2) -0.0235(14) 0.0150(14) 0.0089(12)
O15 0.0410(12) 0.0332(11) 0.0542(13) -0.0047(10) -0.0044(10) 0.0121(10)

loop_
_atom_type_symbol
_atom_type_description
_atom_type_scat_dispersion_real
_atom_type_scat_dispersion_imag
_atom_type_scat_source
C C 0.0033 0.0016 'International Tables Vol C Tables 4.2.6.8 and 6.1.1.4'
H H 0.0000 0.0000 'International Tables Vol C Tables 4.2.6.8 and 6.1.1.4'
N N 0.0061 0.0033 'International Tables Vol C Tables 4.2.6.8 and 6.1.1.4'
O O 0.0106 0.0060 'International Tables Vol C Tables 4.2.6.8 and 6.1.1.4'
Cd Cd -0.8075 1.2024 'International Tables Vol C Tables 4.2.6.8 and 6.1.1.4'

loop_
_geom_angle_atom_site_label_1
_geom_angle_atom_site_label_2
_geom_angle_atom_site_label_3
_geom_angle
_geom_angle_site_symmetry_1
_geom_angle_site_symmetry_3
_geom_angle_publ_flag
O4 Cd1 N1 94.72(7) . . ?
O4 Cd1 O9 90.41(7) . . ?
N1 Cd1 O9 141.88(7) . . ?
O4 Cd1 O13 86.84(7) . . ?
N1 Cd1 O13 125.66(7) . . ?
O9 Cd1 O13 92.29(7) . . ?
O4 Cd1 O12 165.15(7) . . ?
N1 Cd1 O12 82.78(7) . . ?
O9 Cd1 O12 100.61(7) . . ?
O13 Cd1 O12 82.84(6) . . ?
O4 Cd1 O8 103.84(7) . . ?
N1 Cd1 O8 87.82(7) . . ?
O9 Cd1 O8 54.39(6) . . ?
O13 Cd1 O8 144.36(6) . . ?
O12 Cd1 O8 90.73(7) . . ?
O4 Cd1 C36 98.09(7) . . ?
N1 Cd1 C36 114.97(8) . . ?
O9 Cd1 C36 27.13(7) . . ?
O13 Cd1 C36 118.54(7) . . ?
O12 Cd1 C36 96.21(7) . . ?
O8 Cd1 C36 27.26(7) . . ?
N4 Cd2 O6 93.99(7) . . ?
N4 Cd2 O10 113.68(7) . . ?
O6 Cd2 O10 84.61(7) . . ?
N4 Cd2 N6 160.63(8) . 1_455 ?
O6 Cd2 N6 87.96(7) . 1_455 ?
O10 Cd2 N6 85.69(8) . 1_455 ?
N4 Cd2 O11 86.89(7) . 2_875 ?
O6 Cd2 O11 156.41(7) . 2_875 ?
O10 Cd2 O11 116.59(7) . 2_875 ?
N6 Cd2 O11 83.77(8) 1_455 2_875 ?
N4 Cd2 O7 84.39(7) . . ?
O6 Cd2 O7 53.32(6) . . ?
O10 Cd2 O7 136.10(7) . . ?
N6 Cd2 O7 81.36(7) 1_455 . ?
O11 Cd2 O7 103.47(7) 2_875 . ?
C28 O4 Cd1 111.10(17) . . ?
C35 O6 Cd2 98.01(16) . . ?
C35 O7 Cd2 86.01(16) . . ?
C36 O8 Cd1 87.86(15) . . ?
C36 O9 Cd1 96.02(16) . . ?
C40 O10 Cd2 104.23(17) . . ?
C40 O11 Cd2 141.89(18) . 2_875 ?
Cd1 O12 H12B 110.8 . . ?
Cd1 O12 H12C 110.8 . . ?
H12B O12 H12C 108.9 . . ?
Cd1 O13 H13C 108.4 . . ?
Cd1 O13 H13D 108.6 . . ?
H13C O13 H13D 107.6 . . ?
C5 N1 C1 117.6(2) . . ?
C5 N1 Cd1 120.12(17) . . ?
C1 N1 Cd1 122.28(17) . . ?
C7 N2 C6 121.6(2) . . ?
C7 N2 H2A 119.2 . . ?
C6 N2 H2A 119.2 . . ?
C14 N3 C15 119.8(2) . . ?
C14 N3 H3A 120.1 . . ?
C15 N3 H3A 120.1 . . ?
C19 N4 C20 118.1(2) . . ?
C19 N4 Cd2 120.55(19) . . ?
C20 N4 Cd2 121.30(17) . . ?
C21 N5 C22 121.7(2) . . ?
C21 N5 H5A 119.1 . . ?
C22 N5 H5A 119.1 . . ?
C26 N6 C27 117.4(2) . . ?
C26 N6 Cd2 126.7(2) . 1_655 ?
C27 N6 Cd2 115.43(17) . 1_655 ?
N1 C1 C2 123.9(2) . . ?
N1 C1 H1A 118.1 . . ?
C2 C1 H1A 118.1 . . ?
C1 C2 C3 117.4(2) . . ?
C1 C2 C6 119.9(2) . . ?
C3 C2 C6 122.7(2) . . ?
C4 C3 C2 119.4(3) . . ?
C4 C3 H3B 120.3 . . ?
C2 C3 H3B 120.3 . . ?
C5 C4 C3 119.3(3) . . ?
C5 C4 H4A 120.4 . . ?
C3 C4 H4A 120.4 . . ?
N1 C5 C4 122.5(3) . . ?
N1 C5 H5B 118.7 . . ?
C4 C5 H5B 118.7 . . ?
N2 C6 C2 111.6(2) . . ?
N2 C6 H6B 109.3 . . ?
C2 C6 H6B 109.3 . . ?
N2 C6 H6C 109.3 . . ?
C2 C6 H6C 109.3 . . ?
H6B C6 H6C 108.0 . . ?
O1 C7 N2 122.5(3) . . ?
O1 C7 C8 120.2(3) . . ?
N2 C7 C8 117.3(2) . . ?
C9 C8 C13 118.8(2) . . ?
C9 C8 C7 118.3(2) . . ?
C13 C8 C7 122.8(2) . . ?
C8 C9 C10 121.6(2) . . ?
C8 C9 H9A 119.2 . . ?
C10 C9 H9A 119.2 . . ?
C9 C10 C11 119.0(2) . . ?
C9 C10 C14 116.9(2) . . ?
C11 C10 C14 124.1(2) . . ?
C12 C11 C10 120.1(2) . . ?
C12 C11 H11A 120.0 . . ?
C10 C11 H11A 120.0 . . ?
C13 C12 C11 120.1(2) . . ?
C13 C12 C21 117.4(2) . . ?
C11 C12 C21 122.2(2) . . ?
C12 C13 C8 120.4(2) . . ?
C12 C13 H13B 119.8 . . ?
C8 C13 H13B 119.8 . . ?
O2 C14 N3 121.7(3) . . ?
O2 C14 C10 119.8(3) . . ?
N3 C14 C10 118.5(2) . . ?
N3 C15 C16 115.9(2) . . ?
N3 C15 H15A 108.3 . . ?
C16 C15 H15A 108.3 . . ?
N3 C15 H15B 108.3 . . ?
C16 C15 H15B 108.3 . . ?
H15A C15 H15B 107.4 . . ?
C20 C16 C17 117.0(3) . . ?
C20 C16 C15 123.0(2) . . ?
C17 C16 C15 120.0(2) . . ?
C18 C17 C16 119.9(3) . . ?
C18 C17 H17A 120.0 . . ?
C16 C17 H17A 120.0 . . ?
C17 C18 C19 119.4(3) . . ?
C17 C18 H18A 120.3 . . ?
C19 C18 H18A 120.3 . . ?
N4 C19 C18 121.7(3) . . ?
N4 C19 H19A 119.2 . . ?
C18 C19 H19A 119.2 . . ?
N4 C20 C16 123.8(2) . . ?
N4 C20 H20A 118.1 . . ?
C16 C20 H20A 118.1 . . ?
O3 C21 N5 122.6(2) . . ?
O3 C21 C12 120.2(2) . . ?
N5 C21 C12 117.2(2) . . ?
N5 C22 C23 112.6(2) . . ?
N5 C22 H22A 109.1 . . ?
C23 C22 H22A 109.1 . . ?
N5 C22 H22B 109.1 . . ?
C23 C22 H22B 109.1 . . ?
H22A C22 H22B 107.8 . . ?
C27 C23 C24 116.8(3) . . ?
C27 C23 C22 122.7(2) . . ?
C24 C23 C22 120.5(2) . . ?
C25 C24 C23 119.7(3) . . ?
C25 C24 H24A 120.1 . . ?
C23 C24 H24A 120.1 . . ?
C24 C25 C26 119.7(3) . . ?
C24 C25 H25A 120.1 . . ?
C26 C25 H25A 120.1 . . ?
N6 C26 C25 122.0(3) . . ?
N6 C26 H26A 119.0 . . ?
C25 C26 H26A 119.0 . . ?
N6 C27 C23 124.3(2) . . ?
N6 C27 H27A 117.9 . . ?
C23 C27 H27A 117.9 . . ?
O5 C28 O4 123.2(2) . . ?
O5 C28 C29 120.5(2) . . ?
O4 C28 C29 116.3(2) . . ?
C30 C29 C34 118.7(2) . . ?
C30 C29 C28 120.1(2) . . ?
C34 C29 C28 121.2(2) . . ?
C31 C30 C29 120.8(3) . . ?
C31 C30 H30A 119.6 . . ?
C29 C30 H30A 119.6 . . ?
C30 C31 C32 120.7(3) . . ?
C30 C31 H31A 119.7 . . ?
C32 C31 H31A 119.7 . . ?
C31 C32 C33 118.8(2) . . ?
C31 C32 C35 119.0(2) . . ?
C33 C32 C35 122.1(2) . . ?
C34 C33 C32 120.6(3) . . ?
C34 C33 H33A 119.7 . . ?
C32 C33 H33A 119.7 . . ?
C33 C34 C29 120.4(3) . . ?
C33 C34 H34A 119.8 . . ?
C29 C34 H34A 119.8 . . ?
O6 C35 O7 122.6(2) . . ?
O6 C35 C32 117.6(2) . . ?
O7 C35 C32 119.9(2) . . ?
O8 C36 O9 121.7(2) . . ?
O8 C36 C37 119.7(2) . . ?
O9 C36 C37 118.5(2) . . ?
O8 C36 Cd1 64.89(13) . . ?
O9 C36 Cd1 56.85(13) . . ?
C37 C36 Cd1 175.40(19) . . ?
C39 C37 C38 118.7(2) 2_756 . ?
C39 C37 C36 120.4(2) 2_756 . ?
C38 C37 C36 121.0(2) . . ?
C39 C38 C37 120.6(2) . . ?
C39 C38 H38A 119.7 . . ?
C37 C38 H38A 119.7 . . ?
C38 C39 C37 120.7(2) . 2_756 ?
C38 C39 H39A 119.6 . . ?
C37 C39 H39A 119.6 2_756 . ?
O10 C40 O11 122.9(2) . . ?
O10 C40 C41 117.2(2) . . ?
O11 C40 C41 119.8(2) . . ?
C42 C41 C43 118.6(2) . 2_775 ?
C42 C41 C40 121.6(2) . . ?
C43 C41 C40 119.8(2) 2_775 . ?
C41 C42 C43 120.7(3) . . ?
C41 C42 H42A 119.7 . . ?
C43 C42 H42A 119.7 . . ?
C42 C43 C41 120.7(2) . 2_775 ?
C42 C43 H43A 119.7 . . ?
C41 C43 H43A 119.7 2_775 . ?
H14C O14 H14D 108.5 . . ?
H15C O15 H15D 108.3 . . ?

loop_
_geom_bond_atom_site_label_1
_geom_bond_atom_site_label_2
_geom_bond_distance
_geom_bond_site_symmetry_2
_geom_bond_publ_flag
Cd1 O4 2.2646(17) . ?
Cd1 N1 2.296(2) . ?
Cd1 O9 2.3074(18) . ?
Cd1 O13 2.3141(17) . ?
Cd1 O12 2.3226(18) . ?
Cd1 O8 2.4833(18) . ?
Cd1 C36 2.741(2) . ?
Cd2 N4 2.278(2) . ?
Cd2 O6 2.3172(18) . ?
Cd2 O10 2.328(2) . ?
Cd2 N6 2.331(2) 1_455 ?
Cd2 O11 2.3540(19) 2_875 ?
Cd2 O7 2.5714(18) . ?
O1 C7 1.225(3) . ?
O2 C14 1.227(3) . ?
O3 C21 1.236(3) . ?
O4 C28 1.278(3) . ?
O5 C28 1.242(3) . ?
O6 C35 1.254(3) . ?
O7 C35 1.261(3) . ?
O8 C36 1.256(3) . ?
O9 C36 1.257(3) . ?
O10 C40 1.251(3) . ?
O11 C40 1.255(3) . ?
O12 H12B 0.8501 . ?
O12 H12C 0.8500 . ?
O13 H13C 0.8499 . ?
O13 H13D 0.8500 . ?
N1 C5 1.337(3) . ?
N1 C1 1.338(3) . ?
N2 C7 1.330(3) . ?
N2 C6 1.454(3) . ?
N2 H2A 0.8600 . ?
N3 C14 1.341(3) . ?
N3 C15 1.456(3) . ?
N3 H3A 0.8600 . ?
N4 C19 1.327(3) . ?
N4 C20 1.342(3) . ?
N5 C21 1.333(3) . ?
N5 C22 1.451(3) . ?
N5 H5A 0.8600 . ?
N6 C26 1.330(4) . ?
N6 C27 1.345(3) . ?
C1 C2 1.380(3) . ?
C1 H1A 0.9300 . ?
C2 C3 1.381(4) . ?
C2 C6 1.510(3) . ?
C3 C4 1.378(4) . ?
C3 H3B 0.9300 . ?
C4 C5 1.370(4) . ?
C4 H4A 0.9300 . ?
C5 H5B 0.9300 . ?
C6 H6B 0.9700 . ?
C6 H6C 0.9700 . ?
C7 C8 1.500(4) . ?
C8 C9 1.385(4) . ?
C8 C13 1.393(3) . ?
C9 C10 1.387(4) . ?
C9 H9A 0.9300 . ?
C10 C11 1.392(3) . ?
C10 C14 1.498(4) . ?
C11 C12 1.392(3) . ?
C11 H11A 0.9300 . ?
C12 C13 1.386(3) . ?
C12 C21 1.501(3) . ?
C13 H13B 0.9300 . ?
C15 C16 1.510(4) . ?
C15 H15A 0.9700 . ?
C15 H15B 0.9700 . ?
C16 C20 1.373(3) . ?
C16 C17 1.377(4) . ?
C17 C18 1.368(5) . ?
C17 H17A 0.9300 . ?
C18 C19 1.380(4) . ?
C18 H18A 0.9300 . ?
C19 H19A 0.9300 . ?
C20 H20A 0.9300 . ?
C22 C23 1.513(4) . ?
C22 H22A 0.9700 . ?
C22 H22B 0.9700 . ?
C23 C27 1.375(4) . ?
C23 C24 1.379(4) . ?
C24 C25 1.368(4) . ?
C24 H24A 0.9300 . ?
C25 C26 1.373(4) . ?
C25 H25A 0.9300 . ?
C26 H26A 0.9300 . ?
C27 H27A 0.9300 . ?
C28 C29 1.506(4) . ?
C29 C30 1.387(4) . ?
C29 C34 1.387(4) . ?
C30 C31 1.378(4) . ?
C30 H30A 0.9300 . ?
C31 C32 1.381(4) . ?
C31 H31A 0.9300 . ?
C32 C33 1.387(4) . ?
C32 C35 1.509(4) . ?
C33 C34 1.387(4) . ?
C33 H33A 0.9300 . ?
C34 H34A 0.9300 . ?
C36 C37 1.501(3) . ?
C37 C39 1.385(3) 2_756 ?
C37 C38 1.396(4) . ?
C38 C39 1.379(3) . ?
C38 H38A 0.9300 . ?
C39 H39A 0.9300 . ?
C40 C41 1.505(4) . ?
C41 C42 1.384(4) . ?
C41 C43 1.387(4) 2_775 ?
C42 C43 1.386(4) . ?
C42 H42A 0.9300 . ?
C43 H43A 0.9300 . ?
O14 H14C 0.8501 . ?
O14 H14D 0.8499 . ?
O15 H15C 0.8501 . ?
O15 H15D 0.8500 . ?
